data_7220409
loop_
_publ_author_name
'Vivekanand, Thavaraj'
'Vinoth, Perumal'
'Agieshkumar, B.'
'Sampath, Natarajan'
'Sudalai, Arumugam'
'Men\'endez, J. Carlos'
'Sridharan, Vellaisamy'

_publ_section_title
;
 Highly efficient regioselective synthesis of pyrroles via a tandem
 enamine formation--Michael addition--cyclization sequence under catalyst-
 and solvent-free conditions
;
_journal_issue 6
_journal_name_full 'Green Chem.'
_journal_page_first 3415
_journal_paper_doi 10.1039/C5GC00365B
_journal_volume 17
_journal_year 2015
_chemical_absolute_configuration unk
_chemical_formula_moiety 'C29 H25 Cl N2 O3'
_chemical_formula_sum 'C29 H25 Cl N2 O3'
_chemical_formula_weight 484.45
_space_group_crystal_system orthorhombic
_space_group_IT_number 19
_space_group_name_Hall 'P 2ac 2ab'
_space_group_name_H-M_alt 'P 21 21 21'
_symmetry_space_group_name_Hall 'P 2ac 2ab'
_symmetry_space_group_name_H-M 'P 21 21 21'
_atom_sites_solution_hydrogens mixed
_atom_sites_solution_primary direct
_audit_creation_date 2015-02-09
_audit_creation_method
;
Olex2 1.2-beta
(compiled 2015.01.26 svn.r3150 for OlexSys, GUI svn.r4998)
;
_audit_update_record
;
2015-02-09 deposited with the CCDC.
2015-04-15 downloaded from the CCDC.
;
_cell_angle_alpha 90
_cell_angle_beta 90
_cell_angle_gamma 90
_cell_formula_units_Z 8
_cell_length_a 11.880(7)
_cell_length_b 16.051(8)
_cell_length_c 26.140(13)
_cell_measurement_reflns_used 69152
_cell_measurement_temperature 296(2)
_cell_measurement_theta_max 28.591
_cell_measurement_theta_min 1.489
_cell_volume 4985(5)
_computing_molecular_graphics 'Olex2 (Dolomanov et al., 2009)'
_computing_publication_material 'Olex2 (Dolomanov et al., 2009)'
_computing_structure_refinement 'ShelXL (Sheldrick, 2008)'
_computing_structure_solution 'ShelXT (Sheldrick, 2015)'
_diffrn_ambient_temperature 296.15
_diffrn_measured_fraction_theta_full 0.999
_diffrn_measured_fraction_theta_max 0.976
_diffrn_measurement_device_type
;
Goniometer Xcalibur, detector: Ruby
Oxford Diffraction (2007). Oxford Diffraction Ltd.,
Xcalibur CCD system
;
_diffrn_measurement_method 'w\ scan'
_diffrn_radiation_type MoK\a
_diffrn_radiation_wavelength 0.71073
_diffrn_reflns_av_R_equivalents 0.1004
_diffrn_reflns_av_unetI/netI 0.1624
_diffrn_reflns_laue_measured_fraction_full 0.999
_diffrn_reflns_laue_measured_fraction_max 0.976
_diffrn_reflns_limit_h_max 15
_diffrn_reflns_limit_h_min -14
_diffrn_reflns_limit_k_max 21
_diffrn_reflns_limit_k_min -21
_diffrn_reflns_limit_l_max 34
_diffrn_reflns_limit_l_min -34
_diffrn_reflns_number 69152
_diffrn_reflns_point_group_measured_fraction_full 1.000
_diffrn_reflns_point_group_measured_fraction_max 0.976
_diffrn_reflns_theta_full 25.000
_diffrn_reflns_theta_max 28.591
_diffrn_reflns_theta_min 1.489
_diffrn_source 'fine-focus sealed tube'
_exptl_absorpt_coefficient_mu 0.187
_exptl_absorpt_correction_type none
_exptl_crystal_colour colorless
_exptl_crystal_density_diffrn 1.291
_exptl_crystal_description block
_exptl_crystal_F_000 2028
_exptl_crystal_recrystallization_method 'Re-crystallisation from solvent: Ethanol'
_exptl_crystal_size_max 0.18
_exptl_crystal_size_mid 0.12
_exptl_crystal_size_min 0.09
_refine_diff_density_max 0.163
_refine_diff_density_min -0.182
_refine_diff_density_rms 0.036
_refine_ls_abs_structure_details
;
 Refined as an inversion twin.
;
_refine_ls_abs_structure_Flack 0.00(9)
_refine_ls_extinction_coef 0.0038(5)
_refine_ls_extinction_expression Fc^*^=kFc[1+0.001xFc^2^\l^3^/sin(2\q)]^-1/4^
_refine_ls_extinction_method 'SHELXL-2014/7 (Sheldrick 2014'
_refine_ls_goodness_of_fit_ref 0.869
_refine_ls_hydrogen_treatment constr
_refine_ls_matrix_type full
_refine_ls_number_parameters 637
_refine_ls_number_reflns 12410
_refine_ls_number_restraints 0
_refine_ls_restrained_S_all 0.869
_refine_ls_R_factor_all 0.2031
_refine_ls_R_factor_gt 0.0466
_refine_ls_shift/su_max 0.000
_refine_ls_shift/su_mean 0.000
_refine_ls_structure_factor_coef Fsqd
_refine_ls_weighting_details 'w=1/[\s^2^(Fo^2^)+(0.0557P)^2^] where P=(Fo^2^+2Fc^2^)/3'
_refine_ls_weighting_scheme calc
_refine_ls_wR_factor_gt 0.0971
_refine_ls_wR_factor_ref 0.1327
_reflns_Friedel_coverage 0.818
_reflns_friedel_fraction_full 1.000
_reflns_friedel_fraction_max 0.975
_reflns_number_gt 4635
_reflns_number_total 12410
_reflns_threshold_expression 'I > 2\s(I)'
_cod_data_source_file c5gc00365b2.cif
_cod_data_source_block ms
_cod_depositor_comments 'Adding full bibliography for 7220409.cif.'
_cod_database_code 7220409
_shelx_space_group_comment
;
The symmetry employed for this shelxl refinement is uniquely defined
by the following loop, which should always be used as a source of
symmetry information in preference to the above space-group names.
They are only intended as comments.
;
_olex2_refinement_description
;
1. Twinned data refinement
 Scales: 1.00(9) -0.00(9)
2. Fixed Uiso
 At 1.2 times of:
  All C(H) groups, All C(H,H) groups, All N(H) groups
 At 1.5 times of:
  All C(H,H,H) groups
3.a Riding coordinates:
 N2A(H2A), N2B(H2B)
3.b Ternary CH refined with riding coordinates:
 C18A(H18A), C18B(H18B)
3.c Secondary CH2 refined with riding coordinates:
 C11A(H11A,H11B), C28A(H28A,H28B), C11B(H11C,H11D)
3.d Aromatic/amide H refined with riding coordinates:
 C6A(H6A), C7A(H7A), C9A(H9A), C10A(H10A), C13A(H13A), C14A(H14A), C15A(H15A),
 C16A(H16A), C17A(H17A), C22A(H22A), C23A(H23A), C24A(H24A), C25A(H25A),
 C6B(H6B), C7B(H7B), C9B(H9B), C10B(H10B), C13B(H13B), C14B(H14B), C15B(H15B),
 C16B(H16B), C17B(H17B), C22B(H22B), C23B(H23B), C24B(H24B), C25B(H25B),
 C28B(H28C)
3.e Idealised Me refined as rotating group:
 C26A(H26A,H26B,H26C), C29A(H29A,H29B,H29C), C26B(H26D,H26E,H26F), C29B(H29D,
 H29E,H29F)
;
_olex2_submission_special_instructions 'No special instructions were received'

loop_
_space_group_symop_operation_xyz
'x, y, z'
'-x+1/2, -y, z+1/2'
'x+1/2, -y+1/2, -z'
'-x, y+1/2, -z+1/2'

loop_
_atom_site_label
_atom_site_type_symbol
_atom_site_fract_x
_atom_site_fract_y
_atom_site_fract_z
_atom_site_U_iso_or_equiv
_atom_site_adp_type
_atom_site_occupancy
_atom_site_site_symmetry_order
_atom_site_calc_flag
_atom_site_refinement_flags_posn
C1A C 0.1952(3) 0.0911(3) 0.28568(15) 0.0467(11) Uani 1 1 d .
C2A C 0.2790(3) 0.0408(3) 0.26795(15) 0.0435(10) Uani 1 1 d .
C3A C 0.2247(4) -0.0217(3) 0.23770(15) 0.0465(11) Uani 1 1 d .
C4A C 0.1084(4) -0.0064(3) 0.23821(16) 0.0516(12) Uani 1 1 d .
C5A C 0.2054(4) 0.1612(3) 0.32183(18) 0.0508(11) Uani 1 1 d .
C6A C 0.2330(4) 0.1450(3) 0.37236(19) 0.0681(14) Uani 1 1 d .
H6A H 0.2385 0.0899 0.3831 0.082 Uiso 1 1 calc R
C7A C 0.2526(4) 0.2079(3) 0.40728(19) 0.0740(15) Uani 1 1 d .
H7A H 0.2710 0.1957 0.4410 0.089 Uiso 1 1 calc R
C8A C 0.2444(4) 0.2870(3) 0.3912(2) 0.0667(14) Uani 1 1 d .
C9A C 0.2139(5) 0.3053(3) 0.3420(2) 0.0768(15) Uani 1 1 d .
H9A H 0.2063 0.3606 0.3319 0.092 Uiso 1 1 calc R
C10A C 0.1942(4) 0.2424(3) 0.30739(19) 0.0647(14) Uani 1 1 d .
H10A H 0.1733 0.2553 0.2740 0.078 Uiso 1 1 calc R
C11A C -0.0181(4) 0.1047(3) 0.27342(18) 0.0621(13) Uani 1 1 d .
H11A H -0.0673 0.0879 0.2456 0.075 Uiso 1 1 calc R
H11B H -0.0067 0.1643 0.2705 0.075 Uiso 1 1 calc R
C12A C -0.0771(4) 0.0874(4) 0.32300(18) 0.0611(13) Uani 1 1 d .
C13A C -0.1390(5) 0.1495(4) 0.3471(3) 0.1005(19) Uani 1 1 d .
H13A H -0.1395 0.2031 0.3337 0.121 Uiso 1 1 calc R
C14A C -0.2014(6) 0.1316(7) 0.3919(3) 0.131(3) Uani 1 1 d .
H14A H -0.2461 0.1723 0.4070 0.157 Uiso 1 1 calc R
C15A C -0.1952(7) 0.0552(8) 0.4124(3) 0.134(3) Uani 1 1 d .
H15A H -0.2329 0.0440 0.4428 0.161 Uiso 1 1 calc R
C16A C -0.1354(5) -0.0055(5) 0.3896(3) 0.108(2) Uani 1 1 d .
H16A H -0.1345 -0.0587 0.4036 0.129 Uiso 1 1 calc R
C17A C -0.0756(4) 0.0110(4) 0.3458(2) 0.0741(15) Uani 1 1 d .
H17A H -0.0329 -0.0313 0.3312 0.089 Uiso 1 1 calc R
C18A C 0.4025(3) 0.0532(3) 0.28019(16) 0.0452(11) Uani 1 1 d .
H18A H 0.4071 0.1063 0.2986 0.054 Uiso 1 1 calc R
C19A C 0.4848(4) 0.0610(3) 0.23484(19) 0.0522(12) Uani 1 1 d .
C20A C 0.5679(4) -0.0253(3) 0.29218(18) 0.0534(12) Uani 1 1 d .
C21A C 0.4627(4) -0.0098(3) 0.31363(17) 0.0485(11) Uani 1 1 d .
C22A C 0.4296(4) -0.0482(3) 0.35794(17) 0.0588(12) Uani 1 1 d .
H22A H 0.3596 -0.0376 0.3724 0.071 Uiso 1 1 calc R
C23A C 0.5050(5) -0.1038(3) 0.3804(2) 0.0763(15) Uani 1 1 d .
H23A H 0.4854 -0.1310 0.4106 0.092 Uiso 1 1 calc R
C24A C 0.6087(5) -0.1186(4) 0.3582(2) 0.0865(17) Uani 1 1 d .
H24A H 0.6570 -0.1564 0.3739 0.104 Uiso 1 1 calc R
C25A C 0.6436(4) -0.0802(3) 0.3141(2) 0.0731(15) Uani 1 1 d .
H25A H 0.7139 -0.0904 0.2998 0.088 Uiso 1 1 calc R
C26A C 0.0115(4) -0.0532(3) 0.21498(18) 0.0724(15) Uani 1 1 d .
H26A H -0.0507 -0.0535 0.2384 0.109 Uiso 1 1 calc GR
H26B H 0.0340 -0.1095 0.2079 0.109 Uiso 1 1 calc GR
H26C H -0.0109 -0.0266 0.1837 0.109 Uiso 1 1 calc GR
C27A C 0.2759(4) -0.0871(3) 0.20650(18) 0.0569(12) Uani 1 1 d .
C28A C 0.4539(5) -0.1370(3) 0.1726(2) 0.0918(18) Uani 1 1 d .
H28A H 0.4100 -0.1439 0.1416 0.110 Uiso 1 1 calc R
H28B H 0.5228 -0.1081 0.1636 0.110 Uiso 1 1 calc R
C29A C 0.4817(6) -0.2179(4) 0.1927(3) 0.128(3) Uani 1 1 d .
H29A H 0.5282 -0.2471 0.1686 0.192 Uiso 1 1 calc GR
H29B H 0.4139 -0.2490 0.1985 0.192 Uiso 1 1 calc GR
H29C H 0.5217 -0.2116 0.2244 0.192 Uiso 1 1 calc GR
ClA Cl 0.27687(14) 0.36513(9) 0.43458(6) 0.1022(6) Uani 1 1 d .
N1A N 0.0915(3) 0.0630(2) 0.26657(13) 0.0496(9) Uani 1 1 d .
N2A N 0.5818(3) 0.0198(2) 0.24689(15) 0.0626(11) Uani 1 1 d .
H2A H 0.6428 0.0215 0.2292 0.075 Uiso 1 1 d R
O1A O 0.4689(3) 0.1006(2) 0.19542(13) 0.0692(9) Uani 1 1 d .
O2A O 0.2248(3) -0.1360(2) 0.17991(13) 0.0807(10) Uani 1 1 d .
O3A O 0.3901(3) -0.08597(18) 0.20876(12) 0.0662(9) Uani 1 1 d .
C1B C 1.0354(4) 0.0306(3) 0.08494(16) 0.0465(11) Uani 1 1 d .
C2B C 0.9515(3) 0.0847(3) 0.09921(15) 0.0458(11) Uani 1 1 d .
C3B C 1.0061(4) 0.1487(2) 0.12758(16) 0.0483(11) Uani 1 1 d .
C4B C 1.1213(4) 0.1312(3) 0.12988(16) 0.0500(11) Uani 1 1 d .
C5B C 1.0264(3) -0.0449(3) 0.05290(17) 0.0483(11) Uani 1 1 d .
C6B C 0.9962(4) -0.0369(3) 0.00206(19) 0.0607(13) Uani 1 1 d .
H6B H 0.9892 0.0161 -0.0119 0.073 Uiso 1 1 calc R
C7B C 0.9763(4) -0.1051(3) -0.02843(19) 0.0710(14) Uani 1 1 d .
H7B H 0.9561 -0.0987 -0.0626 0.085 Uiso 1 1 calc R
C8B C 0.9869(4) -0.1817(3) -0.0074(2) 0.0690(14) Uani 1 1 d .
C9B C 1.0206(4) -0.1917(3) 0.0423(2) 0.0736(15) Uani 1 1 d .
H9B H 1.0297 -0.2450 0.0557 0.088 Uiso 1 1 calc R
C10B C 1.0409(4) -0.1231(3) 0.07245(18) 0.0649(13) Uani 1 1 d .
H10B H 1.0646 -0.1300 0.1061 0.078 Uiso 1 1 calc R
C11B C 1.2477(4) 0.0198(3) 0.09384(18) 0.0598(12) Uani 1 1 d .
H11C H 1.2422 -0.0398 0.0991 0.072 Uiso 1 1 calc R
H11D H 1.3025 0.0413 0.1180 0.072 Uiso 1 1 calc R
C12B C 1.2890(4) 0.0360(3) 0.04060(17) 0.0539(12) Uani 1 1 d .
C13B C 1.2521(4) 0.1009(3) 0.01160(18) 0.0662(13) Uani 1 1 d .
H13B H 1.1972 0.1362 0.0248 0.079 Uiso 1 1 calc R
C14B C 1.2936(5) 0.1157(4) -0.0366(2) 0.0813(16) Uani 1 1 d .
H14B H 1.2691 0.1620 -0.0549 0.098 Uiso 1 1 calc R
C15B C 1.3700(5) 0.0633(4) -0.0579(2) 0.0931(19) Uani 1 1 d .
H15B H 1.3972 0.0727 -0.0907 0.112 Uiso 1 1 calc R
C16B C 1.4059(6) -0.0024(4) -0.0304(3) 0.110(2) Uani 1 1 d .
H16B H 1.4581 -0.0388 -0.0446 0.132 Uiso 1 1 calc R
C17B C 1.3664(5) -0.0170(4) 0.0187(2) 0.0914(18) Uani 1 1 d .
H17B H 1.3923 -0.0628 0.0370 0.110 Uiso 1 1 calc R
C18B C 0.8283(3) 0.0691(3) 0.08827(16) 0.0503(11) Uani 1 1 d .
H18B H 0.8272 0.0133 0.0730 0.060 Uiso 1 1 calc R
C19B C 0.7476(4) 0.0620(3) 0.13408(19) 0.0529(12) Uani 1 1 d .
C20B C 0.6514(4) 0.1317(3) 0.07155(17) 0.0508(11) Uani 1 1 d .
C21B C 0.7597(4) 0.1214(3) 0.05132(17) 0.0500(11) Uani 1 1 d .
C22B C 0.7846(5) 0.1522(3) 0.00320(18) 0.0645(13) Uani 1 1 d .
H22B H 0.8564 0.1468 -0.0106 0.077 Uiso 1 1 calc R
C23B C 0.6989(5) 0.1915(3) -0.02389(19) 0.0719(15) Uani 1 1 d .
H23B H 0.7133 0.2114 -0.0567 0.086 Uiso 1 1 calc R
C24B C 0.5920(5) 0.2019(3) -0.0030(2) 0.0714(15) Uani 1 1 d .
H24B H 0.5370 0.2297 -0.0217 0.086 Uiso 1 1 calc R
C25B C 0.5661(4) 0.1713(3) 0.0452(2) 0.0667(14) Uani 1 1 d .
H25B H 0.4946 0.1773 0.0592 0.080 Uiso 1 1 calc R
C26B C 1.2178(4) 0.1764(3) 0.15393(17) 0.0653(13) Uani 1 1 d .
H26D H 1.2436 0.1459 0.1833 0.098 Uiso 1 1 calc GR
H26E H 1.1938 0.2309 0.1644 0.098 Uiso 1 1 calc GR
H26F H 1.2780 0.1814 0.1296 0.098 Uiso 1 1 calc GR
C27B C 0.9545(5) 0.2206(3) 0.15197(19) 0.0633(13) Uani 1 1 d .
C28B C 0.7816(6) 0.2872(4) 0.1729(3) 0.126(3) Uani 1 1 d .
H28C H 0.8031 0.3428 0.1710 0.151 Uiso 1 1 calc R
C29B C 0.6952(9) 0.2625(5) 0.1985(3) 0.194(5) Uani 1 1 d .
H29D H 0.6328 0.2543 0.1757 0.291 Uiso 1 1 calc GR
H29E H 0.6757 0.3039 0.2235 0.291 Uiso 1 1 calc GR
H29F H 0.7125 0.2110 0.2154 0.291 Uiso 1 1 calc GR
ClB Cl 0.95290(16) -0.26672(10) -0.04396(7) 0.1145(6) Uani 1 1 d .
N1B N 1.1380(3) 0.0579(2) 0.10450(13) 0.0500(9) Uani 1 1 d .
N2B N 0.6464(3) 0.0943(2) 0.11962(14) 0.0578(10) Uani 1 1 d .
H2B H 0.5864 0.0921 0.1381 0.069 Uiso 1 1 d R
O1B O 0.7683(3) 0.0294(2) 0.17544(13) 0.0673(9) Uani 1 1 d .
O2B O 1.0043(4) 0.2737(2) 0.17496(18) 0.1086(14) Uani 1 1 d .
O3B O 0.8426(3) 0.2212(2) 0.14708(14) 0.0844(11) Uani 1 1 d .

loop_
_atom_site_aniso_label
_atom_site_aniso_U_11
_atom_site_aniso_U_22
_atom_site_aniso_U_33
_atom_site_aniso_U_23
_atom_site_aniso_U_13
_atom_site_aniso_U_12
C1A 0.041(3) 0.051(3) 0.048(3) 0.007(2) 0.005(2) 0.004(2)
C2A 0.040(2) 0.047(2) 0.043(3) 0.006(2) 0.008(2) 0.000(2)
C3A 0.046(3) 0.048(3) 0.045(3) 0.006(2) 0.002(2) 0.000(2)
C4A 0.048(3) 0.060(3) 0.047(3) 0.009(2) -0.005(2) -0.003(2)
C5A 0.043(3) 0.051(3) 0.058(3) 0.005(3) 0.008(2) 0.012(2)
C6A 0.087(4) 0.051(3) 0.066(4) 0.001(3) 0.006(3) 0.012(3)
C7A 0.091(4) 0.073(4) 0.058(3) -0.010(3) -0.004(3) 0.017(3)
C8A 0.065(3) 0.052(3) 0.083(4) -0.017(3) 0.003(3) 0.018(3)
C9A 0.089(4) 0.049(3) 0.092(4) 0.002(3) 0.005(3) 0.017(3)
C10A 0.071(4) 0.055(3) 0.068(3) 0.010(3) 0.002(3) 0.012(3)
C11A 0.041(3) 0.070(3) 0.075(4) 0.007(3) 0.000(3) 0.006(3)
C12A 0.038(3) 0.086(4) 0.060(3) 0.000(3) 0.002(2) 0.004(3)
C13A 0.067(4) 0.112(5) 0.123(5) -0.010(4) 0.018(4) 0.011(4)
C14A 0.088(5) 0.184(9) 0.121(7) -0.038(6) 0.039(5) 0.017(6)
C15A 0.079(5) 0.244(12) 0.079(5) 0.012(7) 0.013(4) -0.011(7)
C16A 0.073(4) 0.172(7) 0.078(5) 0.022(5) 0.011(4) -0.016(5)
C17A 0.055(3) 0.105(5) 0.061(4) 0.012(3) 0.001(3) -0.002(3)
C18A 0.035(2) 0.047(3) 0.053(3) 0.000(2) 0.003(2) 0.004(2)
C19A 0.041(3) 0.057(3) 0.058(3) 0.002(2) 0.005(2) 0.005(2)
C20A 0.045(3) 0.057(3) 0.058(3) 0.001(3) -0.003(2) 0.001(2)
C21A 0.047(3) 0.051(3) 0.048(3) 0.000(2) -0.002(2) 0.001(2)
C22A 0.060(3) 0.059(3) 0.057(3) 0.007(3) 0.000(3) 0.001(3)
C23A 0.085(4) 0.079(4) 0.065(4) 0.012(3) -0.014(3) 0.006(3)
C24A 0.085(5) 0.089(4) 0.086(4) 0.013(4) -0.025(4) 0.027(4)
C25A 0.058(3) 0.089(4) 0.072(4) 0.003(3) -0.011(3) 0.022(3)
C26A 0.062(3) 0.092(4) 0.063(3) -0.002(3) -0.008(3) -0.010(3)
C27A 0.063(4) 0.054(3) 0.053(3) 0.008(3) -0.003(3) 0.002(3)
C28A 0.106(5) 0.076(4) 0.093(4) -0.022(3) 0.020(4) 0.027(4)
C29A 0.148(7) 0.120(5) 0.116(6) 0.004(4) 0.025(5) 0.060(5)
ClA 0.1052(12) 0.0748(9) 0.1267(13) -0.0417(9) -0.0158(10) 0.0214(9)
N1A 0.039(2) 0.059(2) 0.051(2) 0.006(2) 0.0024(18) 0.0090(19)
N2A 0.039(2) 0.074(3) 0.075(3) 0.013(2) 0.009(2) 0.006(2)
O1A 0.053(2) 0.080(2) 0.075(2) 0.029(2) 0.0207(18) 0.0133(18)
O2A 0.091(3) 0.068(2) 0.083(3) -0.018(2) -0.019(2) 0.002(2)
O3A 0.060(2) 0.067(2) 0.072(2) -0.0150(17) 0.0067(18) 0.0109(18)
C1B 0.047(3) 0.044(3) 0.048(3) 0.003(2) 0.007(2) 0.000(2)
C2B 0.045(3) 0.048(3) 0.045(3) 0.004(2) 0.013(2) 0.001(2)
C3B 0.055(3) 0.043(3) 0.047(3) -0.003(2) 0.010(2) -0.001(2)
C4B 0.051(3) 0.051(3) 0.047(3) 0.008(2) 0.001(2) -0.001(2)
C5B 0.043(3) 0.051(3) 0.052(3) 0.000(2) 0.006(2) 0.004(2)
C6B 0.069(3) 0.055(3) 0.058(3) 0.000(3) 0.005(3) 0.003(3)
C7B 0.079(4) 0.073(4) 0.061(3) -0.011(3) -0.003(3) -0.003(3)
C8B 0.069(4) 0.055(3) 0.083(4) -0.024(3) 0.003(3) 0.001(3)
C9B 0.082(4) 0.047(3) 0.091(4) -0.009(3) 0.000(3) 0.007(3)
C10B 0.076(4) 0.059(3) 0.060(3) 0.000(3) 0.001(3) 0.009(3)
C11B 0.044(3) 0.058(3) 0.077(3) 0.009(3) 0.008(2) 0.004(2)
C12B 0.043(3) 0.051(3) 0.067(3) -0.001(3) 0.008(2) 0.003(2)
C13B 0.066(3) 0.065(3) 0.068(4) 0.003(3) 0.017(3) 0.010(3)
C14B 0.085(4) 0.095(4) 0.064(4) 0.007(3) 0.013(3) -0.001(4)
C15B 0.101(5) 0.116(5) 0.063(4) -0.006(4) 0.024(4) 0.006(4)
C16B 0.114(5) 0.097(5) 0.118(6) -0.003(4) 0.049(5) 0.032(4)
C17B 0.097(5) 0.073(4) 0.104(5) 0.010(3) 0.031(4) 0.027(4)
C18B 0.047(3) 0.050(3) 0.054(3) -0.003(2) 0.013(2) 0.004(2)
C19B 0.046(3) 0.054(3) 0.060(3) 0.005(2) 0.006(2) 0.001(2)
C20B 0.049(3) 0.049(3) 0.055(3) 0.000(2) 0.004(2) 0.003(2)
C21B 0.054(3) 0.044(2) 0.052(3) -0.005(2) 0.006(2) -0.004(2)
C22B 0.079(4) 0.056(3) 0.058(3) 0.000(3) 0.014(3) 0.002(3)
C23B 0.096(4) 0.068(3) 0.052(3) 0.005(3) 0.007(3) 0.005(3)
C24B 0.080(4) 0.061(3) 0.073(4) 0.001(3) -0.017(3) 0.007(3)
C25B 0.058(3) 0.074(3) 0.068(4) 0.002(3) 0.001(3) 0.008(3)
C26B 0.068(3) 0.065(3) 0.063(3) 0.006(2) -0.010(3) -0.014(3)
C27B 0.072(4) 0.053(3) 0.065(3) -0.006(3) 0.007(3) -0.002(3)
C28B 0.121(6) 0.066(4) 0.192(7) -0.027(4) 0.091(6) 0.015(4)
C29B 0.240(11) 0.105(6) 0.238(10) -0.066(6) 0.150(10) -0.006(7)
ClB 0.1268(14) 0.0819(10) 0.1348(14) -0.0518(10) -0.0106(11) -0.0023(10)
N1B 0.043(2) 0.053(2) 0.054(2) 0.0034(19) 0.0055(18) 0.0014(19)
N2B 0.047(2) 0.069(2) 0.058(3) 0.011(2) 0.0129(19) 0.004(2)
O1B 0.053(2) 0.084(2) 0.065(2) 0.0215(19) 0.0076(17) 0.0142(18)
O2B 0.103(3) 0.079(3) 0.144(4) -0.054(3) -0.003(3) -0.003(3)
O3B 0.068(3) 0.065(2) 0.120(3) -0.029(2) 0.016(2) 0.011(2)

loop_
_atom_type_symbol
_atom_type_description
_atom_type_scat_dispersion_real
_atom_type_scat_dispersion_imag
_atom_type_scat_source
C C 0.0033 0.0016 'International Tables Vol C Tables 4.2.6.8 and 6.1.1.4'
H H 0.0000 0.0000 'International Tables Vol C Tables 4.2.6.8 and 6.1.1.4'
Cl Cl 0.1484 0.1585 'International Tables Vol C Tables 4.2.6.8 and 6.1.1.4'
N N 0.0061 0.0033 'International Tables Vol C Tables 4.2.6.8 and 6.1.1.4'
O O 0.0106 0.0060 'International Tables Vol C Tables 4.2.6.8 and 6.1.1.4'

loop_
_geom_angle_atom_site_label_1
_geom_angle_atom_site_label_2
_geom_angle_atom_site_label_3
_geom_angle
C2A C1A C5A 127.6(4)
C2A C1A N1A 109.2(4)
N1A C1A C5A 123.1(4)
C1A C2A C3A 105.9(4)
C1A C2A C18A 123.9(4)
C3A C2A C18A 130.2(4)
C2A C3A C27A 128.6(4)
C4A C3A C2A 108.4(4)
C4A C3A C27A 122.7(4)
C3A C4A C26A 131.6(4)
N1A C4A C3A 107.2(4)
N1A C4A C26A 121.3(4)
C6A C5A C1A 119.2(4)
C10A C5A C1A 123.0(4)
C10A C5A C6A 117.8(4)
C5A C6A H6A 118.9
C7A C6A C5A 122.2(4)
C7A C6A H6A 118.9
C6A C7A H7A 120.9
C8A C7A C6A 118.3(5)
C8A C7A H7A 120.9
C7A C8A C9A 121.1(5)
C7A C8A ClA 117.7(4)
C9A C8A ClA 121.2(4)
C8A C9A H9A 119.8
C8A C9A C10A 120.4(4)
C10A C9A H9A 119.8
C5A C10A C9A 120.2(5)
C5A C10A H10A 119.9
C9A C10A H10A 119.9
H11A C11A H11B 107.4
C12A C11A H11A 108.4
C12A C11A H11B 108.4
N1A C11A H11A 108.4
N1A C11A H11B 108.4
N1A C11A C12A 115.7(4)
C13A C12A C11A 120.5(5)
C17A C12A C11A 122.6(5)
C17A C12A C13A 117.0(5)
C12A C13A H13A 119.8
C12A C13A C14A 120.5(7)
C14A C13A H13A 119.8
C13A C14A H14A 120.4
C15A C14A C13A 119.2(8)
C15A C14A H14A 120.4
C14A C15A H15A 119.5
C14A C15A C16A 120.9(8)
C16A C15A H15A 119.5
C15A C16A H16A 119.9
C15A C16A C17A 120.2(7)
C17A C16A H16A 119.9
C12A C17A C16A 122.0(6)
C12A C17A H17A 119.0
C16A C17A H17A 119.0
C2A C18A H18A 105.7
C2A C18A C19A 117.5(3)
C19A C18A H18A 105.7
C21A C18A C2A 119.4(3)
C21A C18A H18A 105.7
C21A C18A C19A 101.5(3)
N2A C19A C18A 108.6(4)
O1A C19A C18A 126.2(4)
O1A C19A N2A 125.1(4)
C21A C20A N2A 110.8(4)
C25A C20A C21A 122.0(5)
C25A C20A N2A 127.2(4)
C20A C21A C18A 108.1(4)
C22A C21A C18A 130.8(4)
C22A C21A C20A 121.2(4)
C21A C22A H22A 121.3
C21A C22A C23A 117.4(5)
C23A C22A H22A 121.3
C22A C23A H23A 119.8
C24A C23A C22A 120.3(5)
C24A C23A H23A 119.8
C23A C24A H24A 118.5
C25A C24A C23A 123.1(5)
C25A C24A H24A 118.5
C20A C25A H25A 122.0
C24A C25A C20A 116.0(5)
C24A C25A H25A 122.0
C4A C26A H26A 109.5
C4A C26A H26B 109.5
C4A C26A H26C 109.5
H26A C26A H26B 109.5
H26A C26A H26C 109.5
H26B C26A H26C 109.5
O2A C27A C3A 125.3(5)
O2A C27A O3A 122.3(4)
O3A C27A C3A 112.4(4)
H28A C28A H28B 107.8
C29A C28A H28A 109.0
C29A C28A H28B 109.0
C29A C28A O3A 112.9(5)
O3A C28A H28A 109.0
O3A C28A H28B 109.0
C28A C29A H29A 109.5
C28A C29A H29B 109.5
C28A C29A H29C 109.5
H29A C29A H29B 109.5
H29A C29A H29C 109.5
H29B C29A H29C 109.5
C1A N1A C11A 125.9(4)
C4A N1A C1A 109.2(3)
C4A N1A C11A 124.8(4)
C19A N2A C20A 110.2(4)
C19A N2A H2A 124.9
C20A N2A H2A 124.8
C27A O3A C28A 118.8(4)
C2B C1B C5B 128.3(4)
C2B C1B N1B 109.6(4)
N1B C1B C5B 122.0(4)
C1B C2B C3B 105.5(4)
C1B C2B C18B 123.1(4)
C3B C2B C18B 131.2(4)
C2B C3B C27B 127.6(4)
C4B C3B C2B 108.9(4)
C4B C3B C27B 123.6(4)
C3B C4B C26B 132.1(4)
N1B C4B C3B 107.1(4)
N1B C4B C26B 120.8(4)
C6B C5B C1B 119.3(4)
C10B C5B C1B 122.2(4)
C10B C5B C6B 118.5(4)
C5B C6B H6B 119.0
C7B C6B C5B 122.0(4)
C7B C6B H6B 119.0
C6B C7B H7B 120.9
C8B C7B C6B 118.1(5)
C8B C7B H7B 120.9
C7B C8B C9B 121.4(4)
C7B C8B ClB 118.3(5)
C9B C8B ClB 120.3(4)
C8B C9B H9B 120.0
C8B C9B C10B 120.0(5)
C10B C9B H9B 120.0
C5B C10B C9B 120.0(5)
C5B C10B H10B 120.0
C9B C10B H10B 120.0
H11C C11B H11D 107.7
C12B C11B H11C 108.9
C12B C11B H11D 108.9
N1B C11B H11C 108.9
N1B C11B H11D 108.9
N1B C11B C12B 113.3(4)
C13B C12B C11B 123.0(4)
C13B C12B C17B 117.2(5)
C17B C12B C11B 119.9(5)
C12B C13B H13B 119.1
C12B C13B C14B 121.8(5)
C14B C13B H13B 119.1
C13B C14B H14B 119.7
C15B C14B C13B 120.6(6)
C15B C14B H14B 119.7
C14B C15B H15B 120.7
C16B C15B C14B 118.6(6)
C16B C15B H15B 120.7
C15B C16B H16B 119.4
C15B C16B C17B 121.3(6)
C17B C16B H16B 119.4
C12B C17B C16B 120.5(6)
C12B C17B H17B 119.8
C16B C17B H17B 119.8
C2B C18B H18B 103.9
C2B C18B C19B 117.9(4)
C2B C18B C21B 123.3(4)
C19B C18B H18B 103.9
C21B C18B H18B 103.9
C21B C18B C19B 101.6(3)
N2B C19B C18B 107.8(4)
O1B C19B C18B 126.4(4)
O1B C19B N2B 125.8(4)
C25B C20B C21B 122.7(4)
C25B C20B N2B 128.0(4)
N2B C20B C21B 109.2(4)
C20B C21B C18B 108.6(4)
C22B C21B C18B 131.4(4)
C22B C21B C20B 119.8(4)
C21B C22B H22B 121.0
C21B C22B C23B 117.9(5)
C23B C22B H22B 121.0
C22B C23B H23B 119.3
C22B C23B C24B 121.5(5)
C24B C23B H23B 119.3
C23B C24B H24B 119.5
C25B C24B C23B 121.1(5)
C25B C24B H24B 119.5
C20B C25B C24B 117.0(5)
C20B C25B H25B 121.5
C24B C25B H25B 121.5
C4B C26B H26D 109.5
C4B C26B H26E 109.5
C4B C26B H26F 109.5
H26D C26B H26E 109.5
H26D C26B H26F 109.5
H26E C26B H26F 109.5
O2B C27B C3B 125.2(5)
O2B C27B O3B 122.3(5)
O3B C27B C3B 112.5(5)
C29B C28B H28C 122.7
C29B C28B O3B 114.6(6)
O3B C28B H28C 122.7
C28B C29B H29D 109.5
C28B C29B H29E 109.5
C28B C29B H29F 109.5
H29D C29B H29E 109.5
H29D C29B H29F 109.5
H29E C29B H29F 109.5
C1B N1B C11B 125.3(4)
C4B N1B C1B 108.9(4)
C4B N1B C11B 125.4(4)
C19B N2B C20B 112.1(4)
C19B N2B H2B 123.9
C20B N2B H2B 124.0
C27B O3B C28B 117.3(5)

loop_
_geom_bond_atom_site_label_1
_geom_bond_atom_site_label_2
_geom_bond_distance
C1A C2A 1.363(5)
C1A C5A 1.474(6)
C1A N1A 1.403(5)
C2A C3A 1.430(5)
C2A C18A 1.516(6)
C3A C4A 1.403(6)
C3A C27A 1.462(6)
C4A C26A 1.503(6)
C4A N1A 1.353(5)
C5A C6A 1.386(6)
C5A C10A 1.364(6)
C6A H6A 0.9300
C6A C7A 1.381(6)
C7A H7A 0.9300
C7A C8A 1.341(7)
C8A C9A 1.368(7)
C8A ClA 1.733(5)
C9A H9A 0.9300
C9A C10A 1.376(6)
C10A H10A 0.9300
C11A H11A 0.9700
C11A H11B 0.9700
C11A C12A 1.499(6)
C11A N1A 1.475(5)
C12A C13A 1.390(7)
C12A C17A 1.363(7)
C13A H13A 0.9300
C13A C14A 1.415(9)
C14A H14A 0.9300
C14A C15A 1.340(10)
C15A H15A 0.9300
C15A C16A 1.344(10)
C16A H16A 0.9300
C16A C17A 1.374(7)
C17A H17A 0.9300
C18A H18A 0.9800
C18A C19A 1.542(6)
C18A C21A 1.515(6)
C19A N2A 1.365(5)
C19A O1A 1.225(5)
C20A C21A 1.393(6)
C20A C25A 1.383(6)
C20A N2A 1.398(6)
C21A C22A 1.369(6)
C22A H22A 0.9300
C22A C23A 1.394(6)
C23A H23A 0.9300
C23A C24A 1.383(7)
C24A H24A 0.9300
C24A C25A 1.371(7)
C25A H25A 0.9300
C26A H26A 0.9600
C26A H26B 0.9600
C26A H26C 0.9600
C27A O2A 1.211(5)
C27A O3A 1.359(6)
C28A H28A 0.9700
C28A H28B 0.9700
C28A C29A 1.438(8)
C28A O3A 1.462(5)
C29A H29A 0.9600
C29A H29B 0.9600
C29A H29C 0.9600
N2A H2A 0.8589
C1B C2B 1.373(5)
C1B C5B 1.476(6)
C1B N1B 1.393(5)
C2B C3B 1.424(6)
C2B C18B 1.513(6)
C3B C4B 1.399(6)
C3B C27B 1.454(6)
C4B C26B 1.495(6)
C4B N1B 1.365(5)
C5B C6B 1.382(6)
C5B C10B 1.368(6)
C6B H6B 0.9300
C6B C7B 1.374(6)
C7B H7B 0.9300
C7B C8B 1.353(7)
C8B C9B 1.369(7)
C8B ClB 1.715(5)
C9B H9B 0.9300
C9B C10B 1.375(6)
C10B H10B 0.9300
C11B H11C 0.9700
C11B H11D 0.9700
C11B C12B 1.498(6)
C11B N1B 1.466(5)
C12B C13B 1.361(6)
C12B C17B 1.377(6)
C13B H13B 0.9300
C13B C14B 1.375(6)
C14B H14B 0.9300
C14B C15B 1.355(7)
C15B H15B 0.9300
C15B C16B 1.346(8)
C16B H16B 0.9300
C16B C17B 1.386(8)
C17B H17B 0.9300
C18B H18B 0.9800
C18B C19B 1.538(6)
C18B C21B 1.517(6)
C19B N2B 1.363(6)
C19B O1B 1.226(5)
C20B C21B 1.401(6)
C20B C25B 1.380(6)
C20B N2B 1.394(5)
C21B C22B 1.384(6)
C22B H22B 0.9300
C22B C23B 1.392(7)
C23B H23B 0.9300
C23B C24B 1.392(7)
C24B H24B 0.9300
C24B C25B 1.387(7)
C25B H25B 0.9300
C26B H26D 0.9600
C26B H26E 0.9600
C26B H26F 0.9600
C27B O2B 1.198(6)
C27B O3B 1.336(6)
C28B H28C 0.9300
C28B C29B 1.289(9)
C28B O3B 1.450(6)
C29B H29D 0.9600
C29B H29E 0.9600
C29B H29F 0.9600
N2B H2B 0.8613

loop_
_geom_torsion_atom_site_label_1
_geom_torsion_atom_site_label_2
_geom_torsion_atom_site_label_3
_geom_torsion_atom_site_label_4
_geom_torsion
C1A C2A C3A C4A 0.1(4)
C1A C2A C3A C27A 174.5(4)
C1A C2A C18A C19A -124.7(4)
C1A C2A C18A C21A 111.9(5)
C1A C5A C6A C7A 174.8(5)
C1A C5A C10A C9A -174.6(5)
C2A C1A C5A C6A -68.2(6)
C2A C1A C5A C10A 108.5(5)
C2A C1A N1A C4A 2.0(4)
C2A C1A N1A C11A -174.6(4)
C2A C3A C4A C26A -177.4(4)
C2A C3A C4A N1A 1.1(5)
C2A C3A C27A O2A -176.6(4)
C2A C3A C27A O3A 1.1(6)
C2A C18A C19A N2A -141.3(4)
C2A C18A C19A O1A 41.9(6)
C2A C18A C21A C20A 137.3(4)
C2A C18A C21A C22A -43.5(6)
C3A C2A C18A C19A 55.8(6)
C3A C2A C18A C21A -67.7(5)
C3A C4A N1A C1A -1.9(4)
C3A C4A N1A C11A 174.8(4)
C3A C27A O3A C28A -168.8(4)
C4A C3A C27A O2A -2.9(7)
C4A C3A C27A O3A 174.8(4)
C5A C1A C2A C3A 175.0(4)
C5A C1A C2A C18A -4.7(7)
C5A C1A N1A C4A -174.4(4)
C5A C1A N1A C11A 9.0(6)
C5A C6A C7A C8A 0.0(8)
C6A C5A C10A C9A 2.2(7)
C6A C7A C8A C9A 2.1(8)
C6A C7A C8A ClA -176.5(4)
C7A C8A C9A C10A -2.1(8)
C8A C9A C10A C5A -0.2(8)
C10A C5A C6A C7A -2.1(7)
C11A C12A C13A C14A 175.4(6)
C11A C12A C17A C16A -176.1(5)
C12A C11A N1A C1A -82.7(5)
C12A C11A N1A C4A 101.1(5)
C12A C13A C14A C15A 3.6(11)
C13A C12A C17A C16A 2.2(8)
C13A C14A C15A C16A -3.4(13)
C14A C15A C16A C17A 2.6(12)
C15A C16A C17A C12A -2.0(9)
C17A C12A C13A C14A -2.9(8)
C18A C2A C3A C4A 179.7(4)
C18A C2A C3A C27A -5.9(7)
C18A C19A N2A C20A 8.8(5)
C18A C21A C22A C23A -179.6(4)
C19A C18A C21A C20A 6.3(4)
C19A C18A C21A C22A -174.5(4)
C20A C21A C22A C23A -0.5(7)
C21A C18A C19A N2A -9.1(4)
C21A C18A C19A O1A 174.0(4)
C21A C20A C25A C24A 0.2(7)
C21A C20A N2A C19A -4.7(5)
C21A C22A C23A C24A 0.0(7)
C22A C23A C24A C25A 0.6(9)
C23A C24A C25A C20A -0.7(8)
C25A C20A C21A C18A 179.7(4)
C25A C20A C21A C22A 0.4(7)
C25A C20A N2A C19A 173.9(4)
C26A C4A N1A C1A 176.8(4)
C26A C4A N1A C11A -6.5(6)
C27A C3A C4A C26A 7.8(7)
C27A C3A C4A N1A -173.7(3)
C29A C28A O3A C27A -93.3(6)
ClA C8A C9A C10A 176.5(4)
N1A C1A C2A C3A -1.3(4)
N1A C1A C2A C18A 179.1(3)
N1A C1A C5A C6A 107.6(5)
N1A C1A C5A C10A -75.7(6)
N1A C11A C12A C13A 143.9(5)
N1A C11A C12A C17A -37.9(6)
N2A C20A C21A C18A -1.6(5)
N2A C20A C21A C22A 179.1(4)
N2A C20A C25A C24A -178.3(5)
O1A C19A N2A C20A -174.3(4)
O2A C27A O3A C28A 9.0(7)
C1B C2B C3B C4B -0.3(5)
C1B C2B C3B C27B -178.9(4)
C1B C2B C18B C19B 119.2(4)
C1B C2B C18B C21B -112.4(5)
C1B C5B C6B C7B -173.8(4)
C1B C5B C10B C9B 173.4(5)
C2B C1B C5B C6B 65.1(6)
C2B C1B C5B C10B -111.3(5)
C2B C1B N1B C4B -2.1(4)
C2B C1B N1B C11B -174.8(4)
C2B C3B C4B C26B 179.5(4)
C2B C3B C4B N1B -1.0(5)
C2B C3B C27B O2B -178.9(5)
C2B C3B C27B O3B 2.3(7)
C2B C18B C19B N2B 146.3(4)
C2B C18B C19B O1B -37.0(6)
C2B C18B C21B C20B -141.9(4)
C2B C18B C21B C22B 43.2(7)
C3B C2B C18B C19B -55.5(6)
C3B C2B C18B C21B 72.9(6)
C3B C4B N1B C1B 1.9(4)
C3B C4B N1B C11B 174.5(4)
C3B C27B O3B C28B 176.0(5)
C4B C3B C27B O2B 2.6(8)
C4B C3B C27B O3B -176.1(4)
C5B C1B C2B C3B -177.0(4)
C5B C1B C2B C18B 7.2(7)
C5B C1B N1B C4B 176.4(4)
C5B C1B N1B C11B 3.8(6)
C5B C6B C7B C8B 0.0(8)
C6B C5B C10B C9B -3.0(7)
C6B C7B C8B C9B -2.4(8)
C6B C7B C8B ClB 175.6(4)
C7B C8B C9B C10B 2.1(9)
C8B C9B C10B C5B 0.7(8)
C10B C5B C6B C7B 2.7(7)
C11B C12B C13B C14B 178.2(5)
C11B C12B C17B C16B -179.5(6)
C12B C11B N1B C1B 72.3(5)
C12B C11B N1B C4B -99.2(5)
C12B C13B C14B C15B 2.9(8)
C13B C12B C17B C16B 1.5(8)
C13B C14B C15B C16B -1.2(9)
C14B C15B C16B C17B -0.2(10)
C15B C16B C17B C12B 0.0(10)
C17B C12B C13B C14B -2.9(7)
C18B C2B C3B C4B 175.0(4)
C18B C2B C3B C27B -3.6(7)
C18B C19B N2B C20B -7.1(5)
C18B C21B C22B C23B 173.4(4)
C19B C18B C21B C20B -6.8(4)
C19B C18B C21B C22B 178.2(4)
C20B C21B C22B C23B -1.1(6)
C21B C18B C19B N2B 8.3(4)
C21B C18B C19B O1B -175.0(4)
C21B C20B C25B C24B -0.4(7)
C21B C20B N2B C19B 2.6(5)
C21B C22B C23B C24B 1.7(7)
C22B C23B C24B C25B -1.6(8)
C23B C24B C25B C20B 1.0(7)
C25B C20B C21B C18B -175.1(4)
C25B C20B C21B C22B 0.5(7)
C25B C20B N2B C19B -179.2(4)
C26B C4B N1B C1B -178.5(4)
C26B C4B N1B C11B -5.8(6)
C27B C3B C4B C26B -1.8(7)
C27B C3B C4B N1B 177.7(4)
C29B C28B O3B C27B -132.9(8)
ClB C8B C9B C10B -175.9(4)
N1B C1B C2B C3B 1.5(4)
N1B C1B C2B C18B -174.4(4)
N1B C1B C5B C6B -113.2(5)
N1B C1B C5B C10B 70.4(6)
N1B C11B C12B C13B 21.9(6)
N1B C11B C12B C17B -157.0(4)
N2B C20B C21B C18B 3.2(5)
N2B C20B C21B C22B 178.9(4)
N2B C20B C25B C24B -178.4(4)
O1B C19B N2B C20B 176.2(4)
O2B C27B O3B C28B -2.7(8)

loop_
_twin_individual_id
_twin_individual_mass_fraction_refined
1 1.00(9)
2 -0.00(9)
